data_1527041
loop_
_publ_author_name
'Zhang, G.-K.'
'Ouyang, S.-X.'
'Fang, L.'
'Qin, L.-Q.'
'Zhang, Q.'

_publ_section_title
;
 Crystal structure of a new compound: Na2.1 Ba0.9 Cu0.1 Nb4.9 O14.3
;
_journal_name_full 'Journal of Wuhan University of Technology'
_journal_page_first 30
_journal_page_last 33
_journal_volume 16
_journal_year 2001
_chemical_formula_sum 'Ba0.9 Cu0.1 Na2.1 Nb4.9 O14.3'
_chemical_name_systematic 'Na (Na1.1 Ba0.9) (Cu0.1 Nb0.9) Nb4 O14.3'
_space_group_IT_number 127
_symmetry_space_group_name_Hall '-P 4 2ab'
_symmetry_space_group_name_H-M 'P 4/m b m'
_cell_angle_alpha 90
_cell_angle_beta 90
_cell_angle_gamma 90
_cell_formula_units_Z 2
_cell_length_a 12.442
_cell_length_b 12.442
_cell_length_c 3.954
_cell_volume 612.093
_citation_journal_id_ASTM JWUTE8
_cod_data_source_file Zhang_JWUTE8_2001_1754.cif
_cod_data_source_block Ba0.9Cu0.1Na2.1Nb4.9O14.3
_cod_original_cell_volume 612.0925
_cod_database_code 1527041

loop_
_symmetry_equiv_pos_as_xyz
x,y,z
-y,x,z
-x,-y,z
y,-x,z
x+1/2,-y+1/2,-z
y+1/2,x+1/2,-z
-x+1/2,y+1/2,-z
-y+1/2,-x+1/2,-z
-x,-y,-z
y,-x,-z
x,y,-z
-y,x,-z
-x-1/2,y-1/2,z
-y-1/2,-x-1/2,z
x-1/2,-y-1/2,z
y-1/2,x-1/2,z

loop_
_atom_site_label
_atom_site_type_symbol
_atom_site_fract_x
_atom_site_fract_y
_atom_site_fract_z
_atom_site_occupancy
_atom_site_U_iso_or_equiv
Nb2 Nb+5 0 0.5 0.5 0.9 0.0
O4 O-2 0.357 0.5697 0.5 0.953 0.0
Nb1 Nb+5 0.2909 0.4264 0.5 1 0.0
Na1 Na+1 0.3354 0.1802 0 0.275 0.0
O3 O-2 0.5 0 0 0.953 0.0
O1 O-2 0.2919 0.4251 0 0.953 0.0
Ba1 Ba+2 0.3354 0.1802 0 0.225 0.0
Cu1 Cu+2 0 0.5 0.5 0.1 0.0
O5 O-2 0.2181 0.2819 0.5 0.953 0.0
Na2 Na+1 0 0 0 1 0.0
O2 O-2 0.157 0.5069 0.5 0.953 0.0
